data_4315772
loop_
_publ_author_name
'Theshini Perera'
'Patricia A. Marzilli'
'Frank R. Fronczek'
'Luigi G. Marzilli'

_publ_section_title
;
 NH NMR Shifts of New Structurally Characterized
 fac-[Re(CO)3(polyamine)]n+ Complexes Probed via Outer-Sphere
 Hydrogen-Bonding Interactions to Anions, Including the Paramagnetic
 [ReIVBr6]2- Anion
;
_journal_name_full 'Inorganic Chemistry'
_journal_page_first 5560
_journal_page_last 5572
_journal_paper_doi 10.1021/ic100386c
_journal_volume 49
_journal_year 2010
_chemical_formula_moiety 'C8 H15 N3 O3 Re, P F6'
_chemical_formula_sum 'C8 H15 F6 N3 O3 P Re'
_chemical_formula_weight 532.40
_chemical_name_systematic
; 
 ? 
;
_space_group_IT_number 61
_symmetry_cell_setting orthorhombic
_symmetry_space_group_name_Hall '-P 2ac 2ab'
_symmetry_space_group_name_H-M 'P b c a'
_atom_sites_solution_hydrogens geom
_atom_sites_solution_primary direct
_atom_sites_solution_secondary difmap
_audit_creation_method SHELXL-97
_cell_angle_alpha 90
_cell_angle_beta 90
_cell_angle_gamma 90
_cell_formula_units_Z 8
_cell_length_a 13.2550(15)
_cell_length_b 12.756(2)
_cell_length_c 17.512(3)
_cell_measurement_reflns_used 5653
_cell_measurement_temperature 90
_cell_measurement_theta_max 32.9
_cell_measurement_theta_min 2.5
_cell_volume 2960.9(8)
_computing_cell_refinement 'Denzo and Scalepack (Otwinowski & Minor, 1997)'
_computing_data_collection 'COLLECT (Nonius 1999)'
_computing_data_reduction 'Denzo and Scalepack (Otwinowski & Minor, 1997)'
_computing_molecular_graphics 'ORTEP-3 for Windows (Farrugia, 1997)'
_computing_publication_material 'SHELXL-97 (Sheldrick, 1997)'
_computing_structure_refinement 'SHELXL-97 (Sheldrick, 1997)'
_computing_structure_solution 'Direct_methods (SIR, Altomare, et al., 1994)'
_diffrn_ambient_temperature 90
_diffrn_measured_fraction_theta_full 0.999
_diffrn_measured_fraction_theta_max 0.975
_diffrn_measurement_device 'Nonius KappaCCD (with Oxford Cryostream)'
_diffrn_measurement_method ' \w scans with \k offsets'
_diffrn_radiation_monochromator graphite
_diffrn_radiation_source 'fine-focus sealed tube'
_diffrn_radiation_type MoK\a
_diffrn_radiation_wavelength 0.71073
_diffrn_reflns_av_R_equivalents 0.036
_diffrn_reflns_av_sigmaI/netI 0.0465
_diffrn_reflns_limit_h_max 19
_diffrn_reflns_limit_h_min -19
_diffrn_reflns_limit_k_max 19
_diffrn_reflns_limit_k_min -19
_diffrn_reflns_limit_l_max 26
_diffrn_reflns_limit_l_min -26
_diffrn_reflns_number 38064
_diffrn_reflns_theta_full 25.0
_diffrn_reflns_theta_max 32.9
_diffrn_reflns_theta_min 2.7
_diffrn_standards_number 0
_exptl_absorpt_coefficient_mu 8.396
_exptl_absorpt_correction_T_max 0.679
_exptl_absorpt_correction_T_min 0.329
_exptl_absorpt_correction_type multi-scan
_exptl_absorpt_process_details 'HKL Scalepack (Otwinowski & Minor 1997)'
_exptl_crystal_colour colorless
_exptl_crystal_density_diffrn 2.389
_exptl_crystal_density_method 'not measured'
_exptl_crystal_description plate
_exptl_crystal_F_000 2016
_exptl_crystal_size_max 0.17
_exptl_crystal_size_mid 0.10
_exptl_crystal_size_min 0.05
_refine_diff_density_max 1.52
_refine_diff_density_min -2.59
_refine_diff_density_rms 0.227
_refine_ls_extinction_coef 0.00045(5)
_refine_ls_extinction_expression Fc^*^=kFc[1+0.001xFc^2^\l^3^/sin(2\q)]^-1/4^
_refine_ls_extinction_method SHELXL
_refine_ls_goodness_of_fit_ref 1.021
_refine_ls_hydrogen_treatment mixed
_refine_ls_matrix_type full
_refine_ls_number_parameters 215
_refine_ls_number_reflns 5417
_refine_ls_number_restraints 0
_refine_ls_restrained_S_all 1.021
_refine_ls_R_factor_all 0.065
_refine_ls_R_factor_gt 0.036
_refine_ls_shift/su_max 0.002
_refine_ls_shift/su_mean 0.000
_refine_ls_structure_factor_coef Fsqd
_refine_ls_weighting_details 'calc w=1/[\s^2^(Fo^2^)+(0.0356P)^2^+7.9046P] where P=(Fo^2^+2Fc^2^)/3'
_refine_ls_weighting_scheme calc
_refine_ls_wR_factor_gt 0.072
_refine_ls_wR_factor_ref 0.080
_reflns_number_gt 3864
_reflns_number_total 5417
_reflns_threshold_expression I>2\s(I)
_cod_data_source_file ic100386c_si_002_6.cif
_cod_data_source_block Theshini47
_cod_depositor_comments
;
The following automatic conversions were performed:

'_symmetry_cell_setting' value 'Orthorhombic' changed to
'orthorhombic' according to the built-in table from CIF Core
dictionary named 'cif_core.dic' version 2.4.1 from 2010-06-29.

Automatic conversion script
Id: cif_fix_values 1646 2011-03-28 12:23:43Z adriana 
;
_cod_original_sg_symbol_Hall '-P 2ac 2ab '
_cod_original_sg_symbol_H-M 'P b c a '
_cod_database_code 4315772

loop_
_symmetry_equiv_pos_as_xyz
'x, y, z'
'-x+1/2, -y, z+1/2'
'x+1/2, -y+1/2, -z'
'-x, y+1/2, -z+1/2'
'-x, -y, -z'
'x-1/2, y, -z-1/2'
'-x-1/2, y-1/2, z'
'x, -y-1/2, z-1/2'

loop_
_atom_site_label
_atom_site_type_symbol
_atom_site_fract_x
_atom_site_fract_y
_atom_site_fract_z
_atom_site_U_iso_or_equiv
_atom_site_adp_type
_atom_site_occupancy
_atom_site_symmetry_multiplicity
_atom_site_calc_flag
_atom_site_refinement_flags
_atom_site_disorder_assembly
_atom_site_disorder_group
Re1 Re 0.583172(12) 0.680539(11) 0.681414(9) 0.01149(6) Uani 1 1 d . . .
O1 O 0.8057(2) 0.6884(3) 0.7302(2) 0.0227(7) Uani 1 1 d . . .
O2 O 0.5272(3) 0.6221(3) 0.8463(2) 0.0256(7) Uani 1 1 d . . .
O3 O 0.6105(3) 0.4463(2) 0.6465(2) 0.0244(7) Uani 1 1 d . . .
N1 N 0.4319(3) 0.6748(3) 0.6285(2) 0.0177(7) Uani 1 1 d . . .
H11N H 0.393(4) 0.625(4) 0.648(3) 0.021 Uiso 1 1 d . . .
H12N H 0.399(4) 0.734(4) 0.639(3) 0.021 Uiso 1 1 d . . .
N2 N 0.6128(3) 0.7384(3) 0.5634(2) 0.0148(7) Uani 1 1 d . . .
H2N H 0.648(4) 0.693(4) 0.545(3) 0.018 Uiso 1 1 d . . .
N3 N 0.5516(3) 0.8492(3) 0.7061(2) 0.0157(7) Uani 1 1 d . . .
H31N H 0.489(4) 0.876(4) 0.685(3) 0.019 Uiso 1 1 d . . .
H32N H 0.542(4) 0.846(4) 0.751(3) 0.019 Uiso 1 1 d . . .
C1 C 0.7217(3) 0.6874(3) 0.7133(3) 0.0146(8) Uani 1 1 d . . .
C2 C 0.5475(3) 0.6425(3) 0.7841(3) 0.0174(8) Uani 1 1 d . . .
C3 C 0.6023(3) 0.5354(3) 0.6583(3) 0.0179(8) Uani 1 1 d . . .
C4 C 0.4443(3) 0.6612(4) 0.5445(3) 0.0201(9) Uani 1 1 d . . .
H4A H 0.3785 0.6695 0.5184 0.024 Uiso 1 1 calc R . .
H4B H 0.4707 0.5903 0.5330 0.024 Uiso 1 1 calc R . .
C5 C 0.5177(3) 0.7440(4) 0.5171(3) 0.0203(9) Uani 1 1 d . . .
H5A H 0.5334 0.7325 0.4625 0.024 Uiso 1 1 calc R . .
H5B H 0.4869 0.8143 0.5225 0.024 Uiso 1 1 calc R . .
C6 C 0.6750(3) 0.8355(3) 0.5546(3) 0.0190(9) Uani 1 1 d . . .
H6A H 0.6819 0.8513 0.4995 0.023 Uiso 1 1 calc R . .
H6B H 0.7435 0.8216 0.5749 0.023 Uiso 1 1 calc R . .
C7 C 0.6327(4) 0.9312(3) 0.5945(3) 0.0207(9) Uani 1 1 d . . .
H7A H 0.6738 0.9928 0.5798 0.025 Uiso 1 1 calc R . .
H7B H 0.5633 0.9433 0.5755 0.025 Uiso 1 1 calc R . .
C8 C 0.6295(3) 0.9249(3) 0.6798(3) 0.0196(9) Uani 1 1 d . . .
H8A H 0.6964 0.9029 0.6992 0.024 Uiso 1 1 calc R . .
H8B H 0.6144 0.9951 0.7010 0.024 Uiso 1 1 calc R . .
P1 P 0.74975(9) 0.92505(8) 0.89629(7) 0.0163(2) Uani 1 1 d . . .
F1 F 0.6920(2) 0.9532(2) 0.97439(16) 0.0258(6) Uani 1 1 d . . .
F2 F 0.8553(2) 0.9323(3) 0.93852(19) 0.0443(9) Uani 1 1 d . . .
F3 F 0.8083(2) 0.8960(3) 0.81932(18) 0.0345(7) Uani 1 1 d . . .
F4 F 0.6431(2) 0.9197(4) 0.8547(2) 0.0508(11) Uani 1 1 d . . .
F5 F 0.7432(3) 0.8044(2) 0.9169(3) 0.0635(14) Uani 1 1 d . . .
F6 F 0.7568(2) 1.0465(2) 0.8769(2) 0.0409(9) Uani 1 1 d . . .

loop_
_atom_site_aniso_label
_atom_site_aniso_U_11
_atom_site_aniso_U_22
_atom_site_aniso_U_33
_atom_site_aniso_U_23
_atom_site_aniso_U_13
_atom_site_aniso_U_12
Re1 0.01117(8) 0.01170(7) 0.01160(8) -0.00011(6) -0.00016(6) 0.00021(5)
O1 0.0180(16) 0.0244(16) 0.0257(18) -0.0024(15) -0.0077(14) 0.0029(12)
O2 0.0280(18) 0.0317(19) 0.0170(17) 0.0059(15) -0.0008(14) -0.0023(15)
O3 0.0299(17) 0.0142(14) 0.0291(19) -0.0028(14) -0.0006(15) 0.0033(13)
N1 0.0132(18) 0.0214(18) 0.0186(19) -0.0025(16) 0.0030(14) -0.0015(14)
N2 0.0115(15) 0.0163(16) 0.0167(18) -0.0019(15) 0.0037(13) 0.0022(12)
N3 0.0173(17) 0.0160(16) 0.0138(17) 0.0001(15) 0.0020(15) 0.0010(13)
C1 0.0134(19) 0.0197(19) 0.0107(19) -0.0009(17) 0.0006(14) 0.0026(15)
C2 0.0145(19) 0.0180(19) 0.020(2) 0.0003(18) 0.0000(17) -0.0036(16)
C3 0.016(2) 0.0173(18) 0.020(2) 0.0011(18) 0.0011(16) -0.0020(15)
C4 0.019(2) 0.026(2) 0.015(2) -0.0025(19) -0.0023(18) -0.0001(16)
C5 0.022(2) 0.022(2) 0.017(2) 0.0010(19) -0.0032(17) 0.0051(17)
C6 0.021(2) 0.018(2) 0.018(2) 0.0041(17) 0.0056(18) -0.0023(15)
C7 0.024(2) 0.0153(18) 0.023(2) 0.0019(19) 0.0003(19) -0.0049(16)
C8 0.021(2) 0.0127(17) 0.025(2) -0.0003(19) 0.0015(19) -0.0030(15)
P1 0.0188(5) 0.0142(4) 0.0161(5) -0.0004(4) 0.0019(5) 0.0015(4)
F1 0.0326(15) 0.0258(14) 0.0191(14) -0.0031(12) 0.0058(12) 0.0055(12)
F2 0.0255(16) 0.073(3) 0.0341(19) -0.0094(19) -0.0085(14) 0.0131(16)
F3 0.0331(17) 0.0450(19) 0.0253(16) -0.0112(15) 0.0116(14) -0.0068(14)
F4 0.0246(16) 0.100(3) 0.0275(18) -0.022(2) -0.0011(14) -0.0133(18)
F5 0.085(3) 0.0130(14) 0.092(3) 0.0077(17) 0.063(3) 0.0075(16)
F6 0.0379(18) 0.0243(15) 0.060(2) 0.0166(16) 0.0227(17) 0.0123(14)

loop_
_atom_type_symbol
_atom_type_description
_atom_type_scat_dispersion_real
_atom_type_scat_dispersion_imag
_atom_type_scat_source
C C 0.0033 0.0016 'International Tables Vol C Tables 4.2.6.8 and 6.1.1.4'
H H 0.0000 0.0000 'International Tables Vol C Tables 4.2.6.8 and 6.1.1.4'
F F 0.0171 0.0103 'International Tables Vol C Tables 4.2.6.8 and 6.1.1.4'
N N 0.0061 0.0033 'International Tables Vol C Tables 4.2.6.8 and 6.1.1.4'
O O 0.0106 0.0060 'International Tables Vol C Tables 4.2.6.8 and 6.1.1.4'
P P 0.1023 0.0942 'International Tables Vol C Tables 4.2.6.8 and 6.1.1.4'
Re Re -1.0185 7.2310 'International Tables Vol C Tables 4.2.6.8 and 6.1.1.4'

loop_
_geom_angle_atom_site_label_1
_geom_angle_atom_site_label_2
_geom_angle_atom_site_label_3
_geom_angle
_geom_angle_site_symmetry_1
_geom_angle_site_symmetry_3
_geom_angle_publ_flag
C3 Re1 C2 89.2(2) . . ?
C3 Re1 C1 88.80(18) . . ?
C2 Re1 C1 88.57(19) . . ?
C3 Re1 N1 89.95(17) . . ?
C2 Re1 N1 99.24(17) . . ?
C1 Re1 N1 172.08(17) . . ?
C3 Re1 N2 95.78(17) . . ?
C2 Re1 N2 173.96(16) . . ?
C1 Re1 N2 94.92(16) . . ?
N1 Re1 N2 77.42(14) . . ?
C3 Re1 N3 176.67(16) . . ?
C2 Re1 N3 90.92(17) . . ?
C1 Re1 N3 94.53(17) . . ?
N1 Re1 N3 86.74(15) . . ?
N2 Re1 N3 83.90(14) . . ?
C4 N1 Re1 108.5(3) . . ?
C4 N1 H11N 112(4) . . ?
Re1 N1 H11N 113(4) . . ?
C4 N1 H12N 110(4) . . ?
Re1 N1 H12N 109(3) . . ?
H11N N1 H12N 104(5) . . ?
C6 N2 C5 111.6(4) . . ?
C6 N2 Re1 117.8(3) . . ?
C5 N2 Re1 111.6(3) . . ?
C6 N2 H2N 103(4) . . ?
C5 N2 H2N 108(4) . . ?
Re1 N2 H2N 104(4) . . ?
C8 N3 Re1 115.8(3) . . ?
C8 N3 H31N 104(3) . . ?
Re1 N3 H31N 115(3) . . ?
C8 N3 H32N 117(4) . . ?
Re1 N3 H32N 100(4) . . ?
H31N N3 H32N 105(5) . . ?
O1 C1 Re1 177.2(4) . . ?
O2 C2 Re1 178.2(4) . . ?
O3 C3 Re1 177.0(4) . . ?
N1 C4 C5 107.5(4) . . ?
N1 C4 H4A 110.2 . . ?
C5 C4 H4A 110.2 . . ?
N1 C4 H4B 110.2 . . ?
C5 C4 H4B 110.2 . . ?
H4A C4 H4B 108.5 . . ?
N2 C5 C4 109.6(4) . . ?
N2 C5 H5A 109.7 . . ?
C4 C5 H5A 109.7 . . ?
N2 C5 H5B 109.7 . . ?
C4 C5 H5B 109.7 . . ?
H5A C5 H5B 108.2 . . ?
N2 C6 C7 114.6(4) . . ?
N2 C6 H6A 108.6 . . ?
C7 C6 H6A 108.6 . . ?
N2 C6 H6B 108.6 . . ?
C7 C6 H6B 108.6 . . ?
H6A C6 H6B 107.6 . . ?
C8 C7 C6 115.3(4) . . ?
C8 C7 H7A 108.4 . . ?
C6 C7 H7A 108.4 . . ?
C8 C7 H7B 108.4 . . ?
C6 C7 H7B 108.4 . . ?
H7A C7 H7B 107.5 . . ?
N3 C8 C7 111.3(4) . . ?
N3 C8 H8A 109.4 . . ?
C7 C8 H8A 109.4 . . ?
N3 C8 H8B 109.4 . . ?
C7 C8 H8B 109.4 . . ?
H8A C8 H8B 108.0 . . ?
F5 P1 F2 90.0(2) . . ?
F5 P1 F6 179.2(3) . . ?
F2 P1 F6 89.5(2) . . ?
F5 P1 F4 90.8(3) . . ?
F2 P1 F4 178.9(2) . . ?
F6 P1 F4 89.8(2) . . ?
F5 P1 F3 89.60(19) . . ?
F2 P1 F3 88.76(18) . . ?
F6 P1 F3 90.96(18) . . ?
F4 P1 F3 92.04(18) . . ?
F5 P1 F1 89.86(18) . . ?
F2 P1 F1 90.58(17) . . ?
F6 P1 F1 89.56(17) . . ?
F4 P1 F1 88.63(17) . . ?
F3 P1 F1 179.15(19) . . ?

loop_
_geom_bond_atom_site_label_1
_geom_bond_atom_site_label_2
_geom_bond_distance
_geom_bond_site_symmetry_2
_geom_bond_publ_flag
Re1 C3 1.912(5) . ?
Re1 C2 1.921(5) . ?
Re1 C1 1.921(4) . ?
Re1 N1 2.210(4) . ?
Re1 N2 2.229(4) . ?
Re1 N3 2.234(4) . ?
O1 C1 1.151(5) . ?
O2 C2 1.152(6) . ?
O3 C3 1.161(5) . ?
N1 C4 1.491(6) . ?
N1 H11N 0.88(5) . ?
N1 H12N 0.88(5) . ?
N2 C6 1.497(5) . ?
N2 C5 1.501(6) . ?
N2 H2N 0.81(5) . ?
N3 C8 1.486(6) . ?
N3 H31N 0.97(5) . ?
N3 H32N 0.79(6) . ?
C4 C5 1.514(6) . ?
C4 H4A 0.9900 . ?
C4 H4B 0.9900 . ?
C5 H5A 0.9900 . ?
C5 H5B 0.9900 . ?
C6 C7 1.513(6) . ?
C6 H6A 0.9900 . ?
C6 H6B 0.9900 . ?
C7 C8 1.498(7) . ?
C7 H7A 0.9900 . ?
C7 H7B 0.9900 . ?
C8 H8A 0.9900 . ?
C8 H8B 0.9900 . ?
P1 F5 1.583(3) . ?
P1 F2 1.585(3) . ?
P1 F6 1.589(3) . ?
P1 F4 1.592(3) . ?
P1 F3 1.599(3) . ?
P1 F1 1.608(3) . ?

loop_
_geom_hbond_atom_site_label_D
_geom_hbond_atom_site_label_H
_geom_hbond_atom_site_label_A
_geom_hbond_distance_DH
_geom_hbond_distance_HA
_geom_hbond_distance_DA
_geom_hbond_angle_DHA
_geom_hbond_site_symmetry_A
N1 H11N F6 0.88(5) 2.27(5) 2.991(5) 138(5) 4_646
N1 H11N O1 0.88(5) 2.55(6) 2.993(5) 111(4) 6_557
N1 H12N F5 0.88(5) 2.46(5) 3.101(5) 130(4) 6_557
N1 H12N F3 0.88(5) 2.51(6) 3.389(5) 174(5) 6_557
N2 H2N F1 0.81(5) 2.31(5) 3.083(5) 159(5) 8_575
N2 H2N F5 0.81(5) 2.57(6) 3.142(5) 128(5) 8_575
N3 H31N F3 0.97(5) 2.40(5) 3.310(5) 154(4) 6_557
N3 H32N F4 0.79(6) 2.45(6) 3.009(5) 129(5) .

loop_
_geom_torsion_atom_site_label_1
_geom_torsion_atom_site_label_2
_geom_torsion_atom_site_label_3
_geom_torsion_atom_site_label_4
_geom_torsion
_geom_torsion_site_symmetry_1
_geom_torsion_site_symmetry_2
_geom_torsion_site_symmetry_3
_geom_torsion_site_symmetry_4
_geom_torsion_publ_flag
C3 Re1 N1 C4 -69.2(3) . . . . ?
C2 Re1 N1 C4 -158.4(3) . . . . ?
N2 Re1 N1 C4 26.7(3) . . . . ?
N3 Re1 N1 C4 111.2(3) . . . . ?
C3 Re1 N2 C6 -138.6(3) . . . . ?
C1 Re1 N2 C6 -49.3(3) . . . . ?
N1 Re1 N2 C6 132.8(3) . . . . ?
N3 Re1 N2 C6 44.8(3) . . . . ?
C3 Re1 N2 C5 90.3(3) . . . . ?
C1 Re1 N2 C5 179.6(3) . . . . ?
N1 Re1 N2 C5 1.7(3) . . . . ?
N3 Re1 N2 C5 -86.3(3) . . . . ?
C2 Re1 N3 C8 133.3(3) . . . . ?
C1 Re1 N3 C8 44.7(3) . . . . ?
N1 Re1 N3 C8 -127.5(3) . . . . ?
N2 Re1 N3 C8 -49.8(3) . . . . ?
Re1 N1 C4 C5 -50.9(4) . . . . ?
C6 N2 C5 C4 -163.8(4) . . . . ?
Re1 N2 C5 C4 -29.6(4) . . . . ?
N1 C4 C5 N2 53.3(5) . . . . ?
C5 N2 C6 C7 72.5(5) . . . . ?
Re1 N2 C6 C7 -58.5(5) . . . . ?
N2 C6 C7 C8 65.5(5) . . . . ?
Re1 N3 C8 C7 68.6(4) . . . . ?
C6 C7 C8 N3 -70.7(5) . . . . ?
